data_1527295
loop_
_publ_author_name
'Dismukes, J.P.'
'Smith, R.T.'
'White, J.G.'

_publ_section_title
;
 Physical properties and crystal structure of a new semiconducting
 I-III-VI2 compound, Cu Sc S2
;
_journal_name_full 'Journal of Physics and Chemistry of Solids'
_journal_page_first 913
_journal_page_last 922
_journal_volume 32
_journal_year 1971
_chemical_formula_sum 'Cu S2 Sc'
_chemical_name_systematic 'Cu Sc S2'
_space_group_IT_number 156
_symmetry_space_group_name_Hall 'P 3 -2"'
_symmetry_space_group_name_H-M 'P 3 m 1'
_cell_angle_alpha 90
_cell_angle_beta 90
_cell_angle_gamma 120
_cell_formula_units_Z 1
_cell_length_a 3.7333
_cell_length_b 3.7333
_cell_length_c 6.098
_cell_volume 73.604
_citation_journal_id_ASTM JPCSAW
_cod_data_source_file Dismukes_JPCSAW_1971_1370.cif
_cod_data_source_block Cu1S2Sc1
_cod_original_cell_volume 73.60441
_cod_original_formula_sum 'Cu1 S2 Sc1'
_cod_database_code 1527295

loop_
_symmetry_equiv_pos_as_xyz
x,y,z
-y,x-y,z
-x+y,-x,z
-y,-x,z
x,x-y,z
-x+y,y,z

loop_
_atom_site_label
_atom_site_type_symbol
_atom_site_fract_x
_atom_site_fract_y
_atom_site_fract_z
_atom_site_occupancy
_atom_site_U_iso_or_equiv
S1 S-2 0.3333 0.6667 0.776 1 0.0
S2 S-2 0.6667 0.3333 0.2542 1 0.0
Cu1 Cu+1 0.3333 0.6667 0.4126 1 0.0
Sc1 Sc+3 0 0 0 1 0.0
